data_7208831
loop_
_publ_author_name
'Jones, Andrew O. F.'
'Lem\'ee-Cailleau, Marie-H\'el\`ene'
'Martins, David M. S.'
'McIntyre, Garry J.'
'Oswald, Iain D. H.'
'Pulham, Colin R.'
'Spanswick, Christopher K.'
'Thomas, Lynne H.'
'Wilson, Chick C.'

_publ_section_title
;
 Temperature dependent solid-state proton migration in dimethylurea-oxalic
 acid complexes.
;
_journal_issue 38
_journal_name_full 'Physical chemistry chemical physics : PCCP'
_journal_page_first 13273
_journal_page_last 13283
_journal_paper_doi 10.1039/c2cp41782k
_journal_volume 14
_journal_year 2012
_chemical_formula_sum 'C8 H18 N4 O6'
_chemical_formula_weight 266.00
_chemical_name_common
;
bis(N,N-Dimethylurea) oxalic acid
;
_chemical_name_systematic
;
bis(N,N-Dimethylurea) ethanedioic acid
;
_space_group_IT_number 14
_symmetry_cell_setting monoclinic
_symmetry_space_group_name_Hall '-P 2ybc'
_symmetry_space_group_name_H-M 'P 1 21/c 1'
_atom_sites_solution_hydrogens difmap
_atom_sites_solution_primary direct
_atom_sites_solution_secondary difmap
_audit_creation_method SHELXL-97
_cell_angle_alpha 90.00
_cell_angle_beta 111.940(10)
_cell_angle_gamma 90.00
_cell_formula_units_Z 2
_cell_length_a 7.840(5)
_cell_length_b 6.460(5)
_cell_length_c 13.770(5)
_cell_measurement_reflns_used 250
_cell_measurement_temperature 250
_cell_volume 646.9(7)
_computing_cell_refinement 'lauegen (CCP4)'
_computing_data_collection 'VIVALDI (MAATEL)'
_computing_data_reduction 'argonne_boxes, laue4 (Piltz, 2011)'
_computing_molecular_graphics 'Mercury (McRae, 2006)'
_computing_publication_material 'WINGX (Farrugia, 1999)'
_computing_structure_refinement 'SHELXL-97 (Sheldrick, 2008)'
_diffrn_ambient_temperature 250
_diffrn_detector_area_resol_mean 0.7
_diffrn_measurement_device_type VIVALDI
_diffrn_measurement_method 'Laue patterns at 10 orientations'
_diffrn_radiation_monochromator none
_diffrn_radiation_probe neutron
_diffrn_radiation_source 'ILL reactor source, thermal guide'
_diffrn_radiation_type neutron
_diffrn_radiation_wavelength 0.80-5.20
_diffrn_reflns_av_R_equivalents 0.1400
_diffrn_reflns_av_sigmaI/netI 0.0744
_diffrn_reflns_limit_h_max 9
_diffrn_reflns_limit_h_min -9
_diffrn_reflns_limit_k_max 8
_diffrn_reflns_limit_k_min -8
_diffrn_reflns_limit_l_max 15
_diffrn_reflns_limit_l_min -15
_diffrn_reflns_number 4852
_diffrn_standards_number none
_exptl_absorpt_coefficient_mu 0.000
_exptl_absorpt_correction_type none
_exptl_crystal_colour colourless
_exptl_crystal_density_diffrn 1.366
_exptl_crystal_density_method 'not measured'
_exptl_crystal_description prism
_exptl_crystal_F_000 12
_exptl_crystal_size_max 2.5
_exptl_crystal_size_mid 2.2
_exptl_crystal_size_min 1.2
_refine_diff_density_max 0.049
_refine_diff_density_min -0.060
_refine_diff_density_rms 0.010
_refine_ls_extinction_coef 3.5(7)
_refine_ls_extinction_expression Fc^*^=kFc[1+0.001xFc^2^\l^3^/sin(2\q)]^-1/4^
_refine_ls_extinction_method SHELXL
_refine_ls_goodness_of_fit_ref 1.719
_refine_ls_hydrogen_treatment refall
_refine_ls_matrix_type full
_refine_ls_number_parameters 164
_refine_ls_number_reflns 965
_refine_ls_number_restraints 0
_refine_ls_restrained_S_all 1.719
_refine_ls_R_factor_all 0.1024
_refine_ls_R_factor_gt 0.0584
_refine_ls_shift/su_max 0.000
_refine_ls_shift/su_mean 0.000
_refine_ls_structure_factor_coef Fsqd
_refine_ls_weighting_details 'calc w=1/[\s^2^(Fo^2^)+(0.0300P)^2^+0.0000P] where P=(Fo^2^+2Fc^2^)/3'
_refine_ls_weighting_scheme calc
_refine_ls_wR_factor_gt 0.1036
_refine_ls_wR_factor_ref 0.1127
_reflns_number_gt 664
_reflns_number_total 965
_reflns_threshold_expression >2\s(I)
_cod_data_source_file c2cp41782k.txt
_cod_data_source_block dmuox_250
_cod_original_sg_symbol_H-M P21/c
_cod_database_code 7208831

loop_
_symmetry_equiv_pos_as_xyz
'x, y, z'
'-x, y+1/2, -z+1/2'
'-x, -y, -z'
'x, -y-1/2, z-1/2'

loop_
_atom_site_label
_atom_site_type_symbol
_atom_site_fract_x
_atom_site_fract_y
_atom_site_fract_z
_atom_site_U_iso_or_equiv
_atom_site_adp_type
_atom_site_occupancy
_atom_site_symmetry_multiplicity
_atom_site_calc_flag
O1 O 0.5016(4) 0.2552(4) 0.3797(3) 0.0555(10) Uani 1 1 d
O3 O 0.7604(5) 0.0173(4) 0.4384(4) 0.0564(11) Uani 1 1 d
O4 O 0.9674(5) 0.2637(5) 0.4994(4) 0.0889(19) Uani 1 1 d
N1 N 0.3481(2) 0.5553(3) 0.34011(17) 0.0494(6) Uani 1 1 d
N2 N 0.6665(3) 0.5539(3) 0.41206(18) 0.0508(6) Uani 1 1 d
C1 C 0.5073(3) 0.4521(3) 0.3778(2) 0.0417(7) Uani 1 1 d
C2 C 0.3406(4) 0.7803(5) 0.3360(4) 0.0595(10) Uani 1 1 d
H3 H 0.390(3) 0.8464(14) 0.4056(10) 0.157(6) Uani 1 1 d
H4 H 0.2161(17) 0.8274(15) 0.2935(15) 0.222(9) Uani 1 1 d
H5 H 0.4301(18) 0.8432(13) 0.3023(9) 0.130(4) Uani 1 1 d
C3 C 0.1744(4) 0.4423(6) 0.3038(4) 0.0621(10) Uani 1 1 d
H6 H 0.110(2) 0.460(3) 0.2330(10) 0.207(10) Uani 1 1 d
H7 H 0.0966(16) 0.490(2) 0.3432(14) 0.177(7) Uani 1 1 d
H8 H 0.1899(14) 0.301(2) 0.3220(19) 0.232(12) Uani 1 1 d
C4 C 0.9247(3) 0.0849(3) 0.4821(2) 0.0461(7) Uani 1 1 d
H2 H 0.7851(7) 0.4710(8) 0.4437(6) 0.0673(19) Uani 1 1 d
H1 H 0.6791(8) 0.7058(9) 0.4167(5) 0.0636(15) Uani 1 1 d
H9 H 0.6454(8) 0.1475(8) 0.4110(5) 0.0658(15) Uani 1 1 d

loop_
_atom_site_aniso_label
_atom_site_aniso_U_11
_atom_site_aniso_U_22
_atom_site_aniso_U_33
_atom_site_aniso_U_23
_atom_site_aniso_U_13
_atom_site_aniso_U_12
O1 0.0377(16) 0.0268(16) 0.092(3) -0.0014(13) 0.0128(17) -0.0012(11)
O3 0.0345(16) 0.0301(14) 0.094(3) -0.0057(14) 0.0123(17) 0.0023(10)
O4 0.0324(14) 0.0309(17) 0.174(6) -0.0039(19) 0.005(2) -0.0010(12)
N1 0.0317(9) 0.0370(9) 0.0708(15) 0.0025(9) 0.0092(9) 0.0031(7)
N2 0.0313(11) 0.0341(11) 0.0783(16) -0.0028(9) 0.0104(9) 0.0001(8)
C1 0.0292(12) 0.0310(12) 0.0590(19) -0.0017(11) 0.0096(11) 0.0006(9)
C2 0.0517(18) 0.0384(17) 0.084(3) 0.0062(17) 0.0205(18) 0.0070(12)
H3 0.320(18) 0.051(5) 0.124(10) -0.011(5) 0.110(10) -0.002(7)
H4 0.103(8) 0.049(4) 0.40(2) 0.038(8) -0.038(11) 0.008(5)
H5 0.194(10) 0.061(4) 0.167(10) 0.027(5) 0.105(8) -0.009(6)
C3 0.0351(17) 0.055(2) 0.089(3) 0.0009(18) 0.0143(19) -0.0058(14)
H6 0.133(10) 0.39(3) 0.059(8) 0.017(9) -0.007(7) -0.165(14)
H7 0.079(7) 0.232(18) 0.241(17) -0.096(12) 0.085(9) -0.057(8)
H8 0.069(6) 0.070(6) 0.48(3) 0.049(11) 0.011(11) -0.020(5)
C4 0.0329(12) 0.0261(12) 0.0757(19) -0.0013(11) 0.0162(12) -0.0008(9)
H2 0.034(3) 0.047(3) 0.109(6) -0.005(3) 0.013(3) 0.002(2)
H1 0.047(2) 0.044(3) 0.092(5) -0.002(3) 0.018(3) -0.006(2)
H9 0.066(4) 0.047(3) 0.083(4) -0.010(3) 0.027(3) -0.014(3)

loop_
_atom_type_symbol
_atom_type_description
_atom_type_scat_dispersion_real
_atom_type_scat_dispersion_imag
_atom_type_scat_source
C C 0.0000 0.0000 'International Tables Vol C Tables 4.2.6.8 and 6.1.1.4'
H H 0.0000 0.0000 'International Tables Vol C Tables 4.2.6.8 and 6.1.1.4'
N N 0.0000 0.0000 'International Tables Vol C Tables 4.2.6.8 and 6.1.1.4'
O O 0.0000 0.0000 'International Tables Vol C Tables 4.2.6.8 and 6.1.1.4'

loop_
_geom_angle_atom_site_label_1
_geom_angle_atom_site_label_2
_geom_angle_atom_site_label_3
_geom_angle
_geom_angle_site_symmetry_3
C1 N1 C2 122.1(2) .
C1 N1 C3 120.0(2) .
C2 N1 C3 117.9(2) .
O1 C1 N2 121.4(2) .
O1 C1 N1 118.1(2) .
N2 C1 N1 120.4(2) .
O4 C4 O3 125.4(3) .
O4 C4 C4 119.7(3) 3_756
O3 C4 C4 114.9(3) 3_756

loop_
_geom_bond_atom_site_label_1
_geom_bond_atom_site_label_2
_geom_bond_distance
_geom_bond_site_symmetry_2
O1 C1 1.273(3) .
O3 C4 1.278(4) .
O4 C4 1.201(4) .
N1 C1 1.337(3) .
N1 C2 1.455(4) .
N1 C3 1.459(4) .
N2 C1 1.331(3) .
C4 C4 1.551(4) 3_756
